data_7058063
loop_
_publ_author_name
'L\'azaro, Ariadna'
'Serra, Oriol'
'Rodr\'iguez, Laura'
'Crespo, Margarita'
'Font-Bardia, Merc\`e'

_publ_section_title
;
 Luminescence studies of new [C,N,N&#x2032;] cyclometallated platinum(ii)
 and platinum(iv) compounds
;
_journal_issue 3
_journal_name_full 'New Journal of Chemistry'
_journal_page_first 1247
_journal_paper_doi 10.1039/C8NJ05492D
_journal_volume 43
_journal_year 2019
_chemical_absolute_configuration rm
_chemical_formula_moiety 'C12 H16 Br3 F N2 Pt'
_chemical_formula_sum 'C12 H16 Br3 F N2 Pt'
_chemical_formula_weight 642.09
_space_group_crystal_system orthorhombic
_space_group_IT_number 33
_space_group_name_Hall 'P 2c -2n'
_space_group_name_H-M_alt 'P n a 21'
_symmetry_space_group_name_Hall 'P 2c -2n'
_symmetry_space_group_name_H-M 'P n a 21'
_atom_sites_solution_hydrogens geom
_audit_creation_method SHELXL-2018/3
_audit_update_record
;
2018-07-16 deposited with the CCDC.
2018-12-10 downloaded from the CCDC.
;
_cell_angle_alpha 90
_cell_angle_beta 90
_cell_angle_gamma 90
_cell_formula_units_Z 4
_cell_length_a 15.9976(6)
_cell_length_b 7.1424(3)
_cell_length_c 13.7123(5)
_cell_measurement_reflns_used 9903
_cell_measurement_temperature 100(2)
_cell_measurement_theta_max 30.52
_cell_measurement_theta_min 2.55
_cell_volume 1566.78(11)
_computing_cell_refinement 'Bruker SAINT'
_computing_data_collection 'Bruker APEX3'
_computing_data_reduction 'Bruker SAINT'
_computing_molecular_graphics 'Bruker SHELXTL'
_computing_publication_material 'Bruker SHELXTL'
_computing_structure_refinement 'SHELXL-2018/3 (Sheldrick, 2018)'
_computing_structure_solution 'SHELXT 2014/5 (Sheldrick, 2014)'
_diffrn_ambient_temperature 100(2)
_diffrn_measured_fraction_theta_full 0.994
_diffrn_measured_fraction_theta_max 0.992
_diffrn_measurement_device_type 'D8 Venture'
_diffrn_measurement_method '\f and \w scans'
_diffrn_radiation_type MoK\a
_diffrn_radiation_wavelength 0.71073
_diffrn_reflns_av_R_equivalents 0.0458
_diffrn_reflns_av_unetI/netI 0.0480
_diffrn_reflns_Laue_measured_fraction_full 0.994
_diffrn_reflns_Laue_measured_fraction_max 0.992
_diffrn_reflns_limit_h_max 22
_diffrn_reflns_limit_h_min -21
_diffrn_reflns_limit_k_max 10
_diffrn_reflns_limit_k_min -8
_diffrn_reflns_limit_l_max 19
_diffrn_reflns_limit_l_min -19
_diffrn_reflns_number 20770
_diffrn_reflns_point_group_measured_fraction_full 0.989
_diffrn_reflns_point_group_measured_fraction_max 0.978
_diffrn_reflns_theta_full 25.242
_diffrn_reflns_theta_max 30.533
_diffrn_reflns_theta_min 2.546
_diffrn_source microfocus
_exptl_absorpt_coefficient_mu 16.604
_exptl_absorpt_correction_T_max 0.7461
_exptl_absorpt_correction_T_min 0.3376
_exptl_absorpt_correction_type multi-scan
_exptl_absorpt_process_details 'Sadabs 2014 (Bruker AXS Inc)'
_exptl_crystal_colour yellow
_exptl_crystal_density_diffrn 2.722
_exptl_crystal_description prism
_exptl_crystal_F_000 1176
_exptl_crystal_size_max 0.306
_exptl_crystal_size_mid 0.174
_exptl_crystal_size_min 0.072
_refine_diff_density_max 1.049
_refine_diff_density_min -2.385
_refine_diff_density_rms 0.331
_refine_ls_abs_structure_details
;
 Flack x determined using 1833 quotients [(I+)-(I-)]/[(I+)+(I-)]
 (Parsons, Flack and Wagner, Acta Cryst. B69 (2013) 249-259).
;
_refine_ls_abs_structure_Flack -0.006(8)
_refine_ls_extinction_method none
_refine_ls_goodness_of_fit_ref 1.046
_refine_ls_hydrogen_treatment constr
_refine_ls_matrix_type full
_refine_ls_number_parameters 174
_refine_ls_number_reflns 4695
_refine_ls_number_restraints 3
_refine_ls_restrained_S_all 1.048
_refine_ls_R_factor_all 0.0376
_refine_ls_R_factor_gt 0.0300
_refine_ls_shift/su_max 0.001
_refine_ls_shift/su_mean 0.000
_refine_ls_structure_factor_coef Fsqd
_refine_ls_weighting_details 'w=1/[\s^2^(Fo^2^)+(0.0311P)^2^+4.6126P] where P=(Fo^2^+2Fc^2^)/3'
_refine_ls_weighting_scheme calc
_refine_ls_wR_factor_gt 0.0673
_refine_ls_wR_factor_ref 0.0707
_reflns_Friedel_coverage 0.900
_reflns_Friedel_fraction_full 0.984
_reflns_Friedel_fraction_max 0.963
_reflns_number_gt 4228
_reflns_number_total 4695
_reflns_threshold_expression 'I > 2\s(I)'
_cod_data_source_file c8nj05492d2.cif
_cod_data_source_block mo_IAJWB60A_0ma_b
_cod_depositor_comments 'Adding full bibliography for 7058062--7058065.cif.'
_cod_database_code 7058063
_shelx_shelxl_version_number 2018/3
_shelx_space_group_comment
;
The symmetry employed for this shelxl refinement is uniquely defined
by the following loop, which should always be used as a source of
symmetry information in preference to the above space-group names.
They are only intended as comments.
;

loop_
_space_group_symop_operation_xyz
'x, y, z'
'-x, -y, z+1/2'
'x+1/2, -y+1/2, z'
'-x+1/2, y+1/2, z+1/2'

loop_
_atom_site_label
_atom_site_type_symbol
_atom_site_fract_x
_atom_site_fract_y
_atom_site_fract_z
_atom_site_U_iso_or_equiv
_atom_site_adp_type
_atom_site_occupancy
_atom_site_site_symmetry_order
_atom_site_calc_flag
_atom_site_refinement_flags_posn
_atom_site_refinement_flags_adp
Pt1 Pt 0.71613(2) 0.65456(4) 0.45418(3) 0.00853(8) Uani 1 1 d . U
Br1 Br 0.74501(7) 0.95631(14) 0.53212(8) 0.0213(2) Uani 1 1 d . .
Br2 Br 0.78272(6) 0.48829(15) 0.59108(7) 0.0193(2) Uani 1 1 d . U
Br3 Br 0.63571(6) 0.80534(12) 0.32273(7) 0.01451(17) Uani 1 1 d . U
F1 F 0.4676(4) 0.7715(10) 0.7148(5) 0.0316(16) Uani 1 1 d . .
N1 N 0.6825(5) 0.4031(11) 0.3971(6) 0.0136(15) Uani 1 1 d . .
N2 N 0.8377(5) 0.6830(11) 0.3692(6) 0.0141(15) Uani 1 1 d . .
C1 C 0.6086(5) 0.6099(13) 0.5289(6) 0.0127(16) Uani 1 1 d . .
C2 C 0.5719(6) 0.7275(14) 0.5970(7) 0.0161(18) Uani 1 1 d . .
H2 H 0.592996 0.849530 0.609412 0.019 Uiso 1 1 calc R U
C3 C 0.5025(6) 0.6577(16) 0.6460(7) 0.022(2) Uani 1 1 d . .
C4 C 0.4670(6) 0.4871(16) 0.6308(7) 0.024(2) Uani 1 1 d . .
H4 H 0.419635 0.447768 0.667195 0.028 Uiso 1 1 calc R U
C5 C 0.5027(7) 0.3717(15) 0.5599(8) 0.023(2) Uani 1 1 d . .
H5 H 0.478676 0.253163 0.545619 0.028 Uiso 1 1 calc R U
C6 C 0.5745(6) 0.4327(14) 0.5099(7) 0.0166(19) Uani 1 1 d . .
C7 C 0.6171(6) 0.3277(12) 0.4345(7) 0.016(2) Uani 1 1 d . .
H7 H 0.597605 0.208589 0.413654 0.020 Uiso 1 1 calc R U
C8 C 0.7245(6) 0.3129(14) 0.3145(7) 0.0185(19) Uani 1 1 d . .
H8A H 0.701236 0.362881 0.252886 0.022 Uiso 1 1 calc R U
H8B H 0.713280 0.176697 0.316329 0.022 Uiso 1 1 calc R U
C9 C 0.8176(6) 0.3449(11) 0.3159(8) 0.0168(18) Uani 1 1 d . .
H9A H 0.844561 0.256865 0.269912 0.020 Uiso 1 1 calc R U
H9B H 0.839151 0.317512 0.382064 0.020 Uiso 1 1 calc R U
C10 C 0.8415(6) 0.5459(13) 0.2880(7) 0.0151(18) Uani 1 1 d . .
H10A H 0.899005 0.545101 0.261401 0.018 Uiso 1 1 calc R U
H10B H 0.803653 0.588696 0.235389 0.018 Uiso 1 1 calc R U
C11 C 0.9108(6) 0.6576(15) 0.4320(7) 0.021(2) Uani 1 1 d . .
H11A H 0.961813 0.679177 0.394026 0.031 Uiso 1 1 calc R U
H11B H 0.911213 0.529730 0.457872 0.031 Uiso 1 1 calc R U
H11C H 0.908385 0.747023 0.486148 0.031 Uiso 1 1 calc R U
C12 C 0.8475(6) 0.8706(13) 0.3239(8) 0.0186(19) Uani 1 1 d . .
H12A H 0.901299 0.876810 0.289829 0.028 Uiso 1 1 calc R U
H12B H 0.845704 0.966987 0.374726 0.028 Uiso 1 1 calc R U
H12C H 0.802066 0.891751 0.277293 0.028 Uiso 1 1 calc R U

loop_
_atom_site_aniso_label
_atom_site_aniso_U_11
_atom_site_aniso_U_22
_atom_site_aniso_U_33
_atom_site_aniso_U_23
_atom_site_aniso_U_13
_atom_site_aniso_U_12
Pt1 0.00705(13) 0.01101(13) 0.00754(12) -0.00121(13) 0.00055(14) -0.00086(10)
Br1 0.0225(5) 0.0213(5) 0.0200(4) -0.0049(4) -0.0006(4) -0.0013(4)
Br2 0.0199(5) 0.0247(5) 0.0132(4) 0.0048(3) -0.0036(3) 0.0023(4)
Br3 0.0131(4) 0.0171(4) 0.0133(4) 0.0021(3) -0.0036(3) -0.0001(3)
F1 0.021(3) 0.053(5) 0.021(3) -0.009(3) 0.012(3) 0.002(3)
N1 0.012(4) 0.015(4) 0.014(3) -0.006(3) 0.002(3) -0.002(3)
N2 0.010(4) 0.017(4) 0.015(4) -0.004(3) 0.001(3) -0.003(3)
C1 0.007(4) 0.020(4) 0.011(4) 0.010(3) -0.001(3) -0.003(3)
C2 0.014(4) 0.023(5) 0.011(4) 0.003(4) 0.003(4) -0.003(4)
C3 0.007(4) 0.044(7) 0.015(4) 0.004(4) 0.003(4) 0.009(4)
C4 0.014(5) 0.037(6) 0.020(5) 0.014(4) 0.001(4) 0.000(4)
C5 0.015(5) 0.029(5) 0.025(5) 0.008(4) 0.001(4) -0.004(4)
C6 0.009(4) 0.022(5) 0.019(5) 0.008(4) 0.000(3) -0.004(4)
C7 0.015(4) 0.014(4) 0.020(5) -0.001(3) -0.002(3) -0.005(3)
C8 0.021(5) 0.020(4) 0.014(4) -0.008(4) 0.006(4) -0.002(4)
C9 0.020(5) 0.012(4) 0.018(4) -0.004(4) 0.005(4) 0.001(3)
C10 0.013(5) 0.017(4) 0.015(4) -0.003(3) 0.007(3) -0.004(4)
C11 0.008(4) 0.035(6) 0.019(5) -0.001(4) 0.002(3) 0.006(4)
C12 0.015(5) 0.019(4) 0.022(5) -0.006(4) -0.002(4) -0.007(3)

loop_
_atom_type_symbol
_atom_type_description
_atom_type_scat_dispersion_real
_atom_type_scat_dispersion_imag
_atom_type_scat_source
C C 0.0033 0.0016 'International Tables Vol C Tables 4.2.6.8 and 6.1.1.4'
H H 0.0000 0.0000 'International Tables Vol C Tables 4.2.6.8 and 6.1.1.4'
Br Br -0.2901 2.4595 'International Tables Vol C Tables 4.2.6.8 and 6.1.1.4'
F F 0.0171 0.0103 'International Tables Vol C Tables 4.2.6.8 and 6.1.1.4'
N N 0.0061 0.0033 'International Tables Vol C Tables 4.2.6.8 and 6.1.1.4'
Pt Pt -1.7033 8.3905 'International Tables Vol C Tables 4.2.6.8 and 6.1.1.4'

loop_
_geom_angle_atom_site_label_1
_geom_angle_atom_site_label_2
_geom_angle_atom_site_label_3
_geom_angle
C1 Pt1 N1 80.3(3)
C1 Pt1 N2 176.1(3)
N1 Pt1 N2 96.2(3)
C1 Pt1 Br1 94.5(3)
N1 Pt1 Br1 174.7(2)
N2 Pt1 Br1 89.07(19)
C1 Pt1 Br3 89.8(2)
N1 Pt1 Br3 88.1(2)
N2 Pt1 Br3 91.9(2)
Br1 Pt1 Br3 91.90(3)
C1 Pt1 Br2 84.6(2)
N1 Pt1 Br2 89.0(2)
N2 Pt1 Br2 93.6(2)
Br1 Pt1 Br2 90.58(4)
Br3 Pt1 Br2 173.99(3)
C7 N1 C8 119.9(8)
C7 N1 Pt1 115.7(6)
C8 N1 Pt1 124.4(6)
C11 N2 C10 109.1(7)
C11 N2 C12 105.8(7)
C10 N2 C12 106.1(7)
C11 N2 Pt1 111.8(6)
C10 N2 Pt1 111.1(5)
C12 N2 Pt1 112.6(6)
C2 C1 C6 120.4(8)
C2 C1 Pt1 127.2(7)
C6 C1 Pt1 112.2(7)
C1 C2 C3 116.5(9)
C1 C2 H2 121.7
C3 C2 H2 121.7
C4 C3 F1 118.0(9)
C4 C3 C2 125.5(10)
F1 C3 C2 116.6(10)
C3 C4 C5 117.7(10)
C3 C4 H4 121.1
C5 C4 H4 121.1
C4 C5 C6 119.4(10)
C4 C5 H5 120.3
C6 C5 H5 120.3
C1 C6 C5 120.4(9)
C1 C6 C7 114.6(8)
C5 C6 C7 124.9(9)
N1 C7 C6 116.9(8)
N1 C7 H7 121.6
C6 C7 H7 121.6
N1 C8 C9 112.1(8)
N1 C8 H8A 109.2
C9 C8 H8A 109.2
N1 C8 H8B 109.2
C9 C8 H8B 109.2
H8A C8 H8B 107.9
C8 C9 C10 112.7(8)
C8 C9 H9A 109.1
C10 C9 H9A 109.1
C8 C9 H9B 109.1
C10 C9 H9B 109.1
H9A C9 H9B 107.8
N2 C10 C9 114.8(7)
N2 C10 H10A 108.6
C9 C10 H10A 108.6
N2 C10 H10B 108.6
C9 C10 H10B 108.6
H10A C10 H10B 107.5
N2 C11 H11A 109.5
N2 C11 H11B 109.5
H11A C11 H11B 109.5
N2 C11 H11C 109.5
H11A C11 H11C 109.5
H11B C11 H11C 109.5
N2 C12 H12A 109.5
N2 C12 H12B 109.5
H12A C12 H12B 109.5
N2 C12 H12C 109.5
H12A C12 H12C 109.5
H12B C12 H12C 109.5

loop_
_geom_bond_atom_site_label_1
_geom_bond_atom_site_label_2
_geom_bond_distance
Pt1 C1 2.027(9)
Pt1 N1 2.032(8)
Pt1 N2 2.276(8)
Pt1 Br1 2.4496(10)
Pt1 Br3 2.4624(9)
Pt1 Br2 2.4636(10)
F1 C3 1.364(12)
N1 C7 1.283(12)
N1 C8 1.466(12)
N2 C11 1.464(12)
N2 C10 1.484(11)
N2 C12 1.485(12)
C1 C2 1.386(13)
C1 C6 1.404(13)
C2 C3 1.391(14)
C2 H2 0.9500
C3 C4 1.360(15)
C4 C5 1.396(16)
C4 H4 0.9500
C5 C6 1.407(13)
C5 H5 0.9500
C6 C7 1.448(13)
C7 H7 0.9500
C8 C9 1.506(14)
C8 H8A 0.9900
C8 H8B 0.9900
C9 C10 1.534(12)
C9 H9A 0.9900
C9 H9B 0.9900
C10 H10A 0.9900
C10 H10B 0.9900
C11 H11A 0.9800
C11 H11B 0.9800
C11 H11C 0.9800
C12 H12A 0.9800
C12 H12B 0.9800
C12 H12C 0.9800
